data_1552649
loop_
_publ_author_name
'Guzii, Alla G.'
'Makarieva, Tatyana N.'
'Denisenko, Vladimir A.'
'Gerasimenko, Andrey V.'
'Udovenko, Anatoly A.'
'Popov, Roman S.'
'Dmitrenok, Pavel S.'
'Golotin, Vasily A.'
'Fedorov, Sergey N.'
'Grebnev, Boris B.'
'Stonik, Valentin A.'

_publ_section_title
;
 Guitarrins A-E and Aluminumguitarrin A: 5-Azaindoles from the
 Northwestern Pacific Marine Sponge Guitarra fimbriata.
;
_journal_issue 6
_journal_name_full 'Journal of natural products'
_journal_page_first 1704
_journal_page_last 1709
_journal_paper_doi 10.1021/acs.jnatprod.9b00334
_journal_volume 82
_journal_year 2019
_chemical_formula_moiety 'C8 H6 N2 O2, H2 O'
_chemical_formula_sum 'C8 H8 N2 O3'
_chemical_formula_weight 180.16
_space_group_crystal_system monoclinic
_space_group_IT_number 14
_space_group_name_Hall '-P 2yn'
_space_group_name_H-M_alt 'P 1 21/n 1'
_atom_sites_solution_hydrogens mixed
_audit_creation_method SHELXL-2014/7
_cell_angle_alpha 90
_cell_angle_beta 99.597(3)
_cell_angle_gamma 90
_cell_formula_units_Z 4
_cell_length_a 7.5101(3)
_cell_length_b 7.2231(3)
_cell_length_c 14.6089(6)
_cell_measurement_reflns_used 2466
_cell_measurement_temperature 296(2)
_cell_measurement_theta_max 26.36
_cell_measurement_theta_min 2.83
_cell_volume 781.39(6)
_computing_cell_refinement 'Bruker SAINT'
_computing_data_collection 'Bruker APEX2'
_computing_data_reduction 'Bruker SAINT'
_computing_molecular_graphics 'Bruker SHELXTL'
_computing_publication_material 'Bruker SHELXTL'
_computing_structure_refinement 'SHELXL-2014/7 (Sheldrick, 2014)'
_computing_structure_solution 'SHELXS-97 (Sheldrick, 2008)'
_diffrn_ambient_temperature 296(2)
_diffrn_measured_fraction_theta_full 0.994
_diffrn_measured_fraction_theta_max 0.989
_diffrn_measurement_device_type 'Bruker APEX-II CCD'
_diffrn_measurement_method '\f and \w scans'
_diffrn_radiation_type MoK\a
_diffrn_radiation_wavelength 0.71073
_diffrn_reflns_av_R_equivalents 0.0428
_diffrn_reflns_av_unetI/netI 0.0402
_diffrn_reflns_Laue_measured_fraction_full 0.994
_diffrn_reflns_Laue_measured_fraction_max 0.989
_diffrn_reflns_limit_h_max 8
_diffrn_reflns_limit_h_min -9
_diffrn_reflns_limit_k_max 9
_diffrn_reflns_limit_k_min -8
_diffrn_reflns_limit_l_max 18
_diffrn_reflns_limit_l_min -18
_diffrn_reflns_number 6050
_diffrn_reflns_point_group_measured_fraction_full 0.994
_diffrn_reflns_point_group_measured_fraction_max 0.989
_diffrn_reflns_theta_full 25.242
_diffrn_reflns_theta_max 26.595
_diffrn_reflns_theta_min 3.155
_exptl_absorpt_coefficient_mu 0.120
_exptl_absorpt_correction_T_max 0.7454
_exptl_absorpt_correction_T_min 0.5506
_exptl_absorpt_correction_type multi-scan
_exptl_absorpt_process_details 'Bruker SADABS'
_exptl_crystal_colour yellow
_exptl_crystal_density_diffrn 1.531
_exptl_crystal_description prism
_exptl_crystal_F_000 376
_exptl_crystal_size_max 0.350
_exptl_crystal_size_mid 0.200
_exptl_crystal_size_min 0.110
_refine_diff_density_max 0.232
_refine_diff_density_min -0.205
_refine_diff_density_rms 0.047
_refine_ls_extinction_coef 0.016(4)
_refine_ls_extinction_expression Fc^*^=kFc[1+0.001xFc^2^\l^3^/sin(2\q)]^-1/4^
_refine_ls_extinction_method 'SHELXL-2014/7 (Sheldrick 2014'
_refine_ls_goodness_of_fit_ref 1.046
_refine_ls_hydrogen_treatment mixed
_refine_ls_matrix_type full
_refine_ls_number_parameters 131
_refine_ls_number_reflns 1621
_refine_ls_number_restraints 0
_refine_ls_restrained_S_all 1.046
_refine_ls_R_factor_all 0.0798
_refine_ls_R_factor_gt 0.0486
_refine_ls_shift/su_max 0.000
_refine_ls_shift/su_mean 0.000
_refine_ls_structure_factor_coef Fsqd
_refine_ls_weighting_details 'w=1/[\s^2^(Fo^2^)+(0.0553P)^2^+0.2384P] where P=(Fo^2^+2Fc^2^)/3'
_refine_ls_weighting_scheme calc
_refine_ls_wR_factor_gt 0.1121
_refine_ls_wR_factor_ref 0.1294
_reflns_Friedel_coverage 0.000
_reflns_number_gt 1095
_reflns_number_total 1621
_reflns_threshold_expression 'I > 2\s(I)'
_cod_data_source_file np9b00334_si_002.cif
_cod_data_source_block UD364_2b_0m
_cod_original_sg_symbol_H-M 'P 21/n'
_cod_database_code 1552649
_shelx_shelxl_version_number 2014/7
_shelx_space_group_comment
; 
The symmetry employed for this shelxl refinement is uniquely defined 
by the following loop, which should always be used as a source of 
symmetry information in preference to the above space-group names. 
They are only intended as comments. 
;
_shelx_estimated_absorpt_t_min 0.959
_shelx_estimated_absorpt_t_max 0.987

loop_
_space_group_symop_operation_xyz
'x, y, z'
'-x+1/2, y+1/2, -z+1/2'
'-x, -y, -z'
'x-1/2, -y-1/2, z-1/2'

loop_
_atom_site_label
_atom_site_type_symbol
_atom_site_fract_x
_atom_site_fract_y
_atom_site_fract_z
_atom_site_U_iso_or_equiv
_atom_site_adp_type
_atom_site_occupancy
_atom_site_site_symmetry_order
_atom_site_calc_flag
_atom_site_refinement_flags_posn
_atom_site_refinement_flags_adp
O1 O 0.5526(2) 0.7626(2) 0.86466(11) 0.0497(5) Uani 1 1 d . .
O2 O 0.6029(3) 1.0428(2) 0.80857(11) 0.0566(5) Uani 1 1 d . .
O3 O 0.7055(3) 0.9648(2) 0.63698(14) 0.0597(6) Uani 1 1 d . .
H11 H 0.810(4) 1.030(5) 0.650(2) 0.089 Uiso 1 1 d . U
H12 H 0.668(4) 0.974(4) 0.695(3) 0.089 Uiso 1 1 d . U
N1 N 0.7767(2) 1.1556(2) 0.97383(13) 0.0362(5) Uani 1 1 d . .
H1 H 0.750(3) 1.227(3) 0.9212(19) 0.043 Uiso 1 1 d . U
N2 N 0.8625(3) 0.8042(3) 1.19021(13) 0.0422(5) Uani 1 1 d . .
H2 H 0.920(3) 0.810(3) 1.2440(18) 0.051 Uiso 1 1 d . U
C1 C 0.6114(3) 0.9262(3) 0.87096(15) 0.0393(5) Uani 1 1 d . .
C2 C 0.7075(3) 0.9838(3) 0.96618(14) 0.0322(5) Uani 1 1 d . .
C3 C 0.7378(2) 0.8717(3) 1.04389(14) 0.0315(5) Uani 1 1 d . .
C4 C 0.6926(3) 0.6855(3) 1.06291(16) 0.0399(5) Uani 1 1 d . .
H4 H 0.6229 0.6042 1.0224 0.048 Uiso 1 1 calc R U
C5 C 0.7705(3) 0.6505(3) 1.15094(16) 0.0444(6) Uani 1 1 d . .
H5 H 0.7634 0.5382 1.1812 0.053 Uiso 1 1 calc R U
C6 C 0.8451(3) 0.9410(3) 1.12675(14) 0.0344(5) Uani 1 1 d . .
C7 C 0.9140(3) 1.1203(3) 1.13087(15) 0.0387(5) Uani 1 1 d . .
H7 H 0.9829 1.1668 1.1848 0.046 Uiso 1 1 calc R U
C8 C 0.8759(3) 1.2245(3) 1.05250(16) 0.0401(6) Uani 1 1 d . .
H8 H 0.9188 1.3453 1.0529 0.048 Uiso 1 1 calc R U

loop_
_atom_site_aniso_label
_atom_site_aniso_U_11
_atom_site_aniso_U_22
_atom_site_aniso_U_33
_atom_site_aniso_U_23
_atom_site_aniso_U_13
_atom_site_aniso_U_12
O1 0.0687(10) 0.0393(10) 0.0339(9) -0.0052(7) -0.0125(8) 0.0000(8)
O2 0.0883(13) 0.0514(11) 0.0260(9) 0.0039(8) -0.0024(8) 0.0056(9)
O3 0.0871(14) 0.0435(10) 0.0512(12) -0.0124(9) 0.0199(10) -0.0113(9)
N1 0.0451(10) 0.0303(10) 0.0322(10) 0.0014(8) 0.0035(8) 0.0038(8)
N2 0.0565(11) 0.0416(11) 0.0245(10) 0.0008(8) -0.0045(8) 0.0067(9)
C1 0.0473(12) 0.0410(13) 0.0270(12) -0.0026(10) -0.0015(9) 0.0115(10)
C2 0.0361(10) 0.0320(11) 0.0275(11) -0.0035(8) 0.0020(8) 0.0047(8)
C3 0.0333(10) 0.0317(11) 0.0280(11) -0.0037(8) 0.0008(8) 0.0036(8)
C4 0.0497(12) 0.0342(12) 0.0338(12) -0.0027(10) 0.0011(10) -0.0030(9)
C5 0.0609(14) 0.0330(12) 0.0379(13) 0.0048(10) 0.0042(11) 0.0031(10)
C6 0.0366(11) 0.0381(12) 0.0269(11) -0.0024(9) 0.0009(8) 0.0062(9)
C7 0.0409(11) 0.0369(12) 0.0361(13) -0.0080(10) -0.0003(9) -0.0019(9)
C8 0.0464(12) 0.0297(11) 0.0436(13) -0.0061(10) 0.0060(10) -0.0018(9)

loop_
_atom_type_symbol
_atom_type_description
_atom_type_scat_dispersion_real
_atom_type_scat_dispersion_imag
_atom_type_scat_source
C C 0.0033 0.0016 'International Tables Vol C Tables 4.2.6.8 and 6.1.1.4'
H H 0.0000 0.0000 'International Tables Vol C Tables 4.2.6.8 and 6.1.1.4'
N N 0.0061 0.0033 'International Tables Vol C Tables 4.2.6.8 and 6.1.1.4'
O O 0.0106 0.0060 'International Tables Vol C Tables 4.2.6.8 and 6.1.1.4'

loop_
_geom_angle_atom_site_label_1
_geom_angle_atom_site_label_2
_geom_angle_atom_site_label_3
_geom_angle
H11 O3 H12 99(3)
C2 N1 C8 124.05(19)
C2 N1 H1 114.9(15)
C8 N1 H1 121.1(15)
C6 N2 C5 108.63(19)
C6 N2 H2 126.2(17)
C5 N2 H2 125.2(17)
O2 C1 O1 127.7(2)
O2 C1 C2 116.7(2)
O1 C1 C2 115.61(19)
N1 C2 C3 117.69(18)
N1 C2 C1 116.66(18)
C3 C2 C1 125.55(19)
C2 C3 C4 134.49(19)
C2 C3 C6 118.90(19)
C4 C3 C6 106.53(18)
C5 C4 C3 106.46(19)
C5 C4 H4 126.8
C3 C4 H4 126.8
C4 C5 N2 110.7(2)
C4 C5 H5 124.6
N2 C5 H5 124.6
N2 C6 C7 131.31(19)
N2 C6 C3 107.63(19)
C7 C6 C3 121.04(19)
C8 C7 C6 116.98(19)
C8 C7 H7 121.5
C6 C7 H7 121.5
N1 C8 C7 121.3(2)
N1 C8 H8 119.3
C7 C8 H8 119.3

loop_
_geom_bond_atom_site_label_1
_geom_bond_atom_site_label_2
_geom_bond_distance
O1 C1 1.260(3)
O2 C1 1.235(3)
O3 H11 0.91(3)
O3 H12 0.94(3)
N1 C2 1.343(3)
N1 C8 1.356(3)
N1 H1 0.92(3)
N2 C6 1.346(3)
N2 C5 1.381(3)
N2 H2 0.83(3)
C1 C2 1.515(3)
C2 C3 1.382(3)
C3 C4 1.426(3)
C3 C6 1.428(3)
C4 C5 1.345(3)
C4 H4 0.9300
C5 H5 0.9300
C6 C7 1.392(3)
C7 C8 1.360(3)
C7 H7 0.9300
C8 H8 0.9300

loop_
_geom_hbond_atom_site_label_D
_geom_hbond_atom_site_label_H
_geom_hbond_atom_site_label_A
_geom_hbond_distance_DH
_geom_hbond_distance_HA
_geom_hbond_distance_DA
_geom_hbond_angle_DHA
_geom_hbond_site_symmetry_A
N2 H2 O1 0.83(3) 1.94(3) 2.748(2) 162(2) 4_676
N1 H1 O3 0.92(3) 1.97(2) 2.775(3) 145(2) 2_656
O3 H12 O2 0.94(3) 1.87(4) 2.800(3) 169(3) .
O3 H11 O1 0.91(3) 2.00(3) 2.818(3) 149(3) 2_656
